data_4309297
loop_
_publ_author_name
'Iliya Todorov'
'Slavi C. Sevov'

_publ_section_title
;
Heavy-Metal Aromatic and Conjugated Species: Rings, Oligomers, and Chains
of Tin in Li9-xEuSn6+x, Li9-xCaSn6+x, Li5Ca7Sn11, Li6Eu5Sn9, LiMgEu2Sn3,
and LiMgSr2Sn3
;
_journal_name_full 'Inorganic Chemistry'
_journal_page_first 5361
_journal_page_last 5369
_journal_paper_doi 10.1021/ic050803t
_journal_volume 44
_journal_year 2005
_chemical_formula_moiety Li8.84CaSn6.16
_chemical_formula_sum 'Ca Li8.84 Sn6.16'
_chemical_formula_weight 832.56
_chemical_name_common Li8.84CaSn6.16
_chemical_name_systematic
; 
 ? 
;
_space_group_IT_number 63
_symmetry_cell_setting orthorhombic
_symmetry_space_group_name_Hall '-C 2c 2'
_symmetry_space_group_name_H-M 'C m c m'
_atom_sites_solution_hydrogens geom
_atom_sites_solution_primary direct
_atom_sites_solution_secondary difmap
_audit_creation_method SHELXL-97
_cell_angle_alpha 90.00
_cell_angle_beta 90.00
_cell_angle_gamma 90.00
_cell_formula_units_Z 4
_cell_length_a 4.6401(10)
_cell_length_b 27.1116(10)
_cell_length_c 11.4906(10)
_cell_measurement_reflns_used 25
_cell_measurement_temperature 293(2)
_cell_measurement_theta_max 13.91
_cell_measurement_theta_min 10.49
_cell_volume 1445.5(3)
_computing_cell_refinement CAD4_(Enraf-Nonius,_1977
_computing_data_collection CAD4_(Enraf-Nonius,_1977
_computing_data_reduction SDS_Package_(Enraf-Nonius,_1985
_computing_molecular_graphics 'SHELXTL (Siemens, 1994)'
_computing_publication_material 'SHELXTL (Siemens, 1994)'
_computing_structure_refinement 'SHELXL-97 (Sheldrick, 1997)'
_computing_structure_solution 'SHELXS-97 (Sheldrick, 1990)'
_diffrn_ambient_temperature 293(2)
_diffrn_measured_fraction_theta_full 0.977
_diffrn_measured_fraction_theta_max 0.977
_diffrn_measurement_device_type Enraf_Nonius_CAD4
_diffrn_measurement_method omega-2theta
_diffrn_radiation_monochromator graphite
_diffrn_radiation_source 'fine-focus sealed tube'
_diffrn_radiation_type MoK\a
_diffrn_radiation_wavelength 0.71073
_diffrn_reflns_av_R_equivalents 0.0000
_diffrn_reflns_av_sigmaI/netI 0.0258
_diffrn_reflns_limit_h_max 5
_diffrn_reflns_limit_h_min 0
_diffrn_reflns_limit_k_max 31
_diffrn_reflns_limit_k_min 0
_diffrn_reflns_limit_l_max 13
_diffrn_reflns_limit_l_min 0
_diffrn_reflns_number 753
_diffrn_reflns_theta_full 25.03
_diffrn_reflns_theta_max 25.03
_diffrn_reflns_theta_min 2.32
_diffrn_standards_interval_count 200
_diffrn_standards_interval_time 120
_diffrn_standards_number 3
_exptl_absorpt_coefficient_mu 10.777
_exptl_absorpt_correction_T_max 0.42201
_exptl_absorpt_correction_T_min 0.21381
_exptl_absorpt_correction_type psi-scan
_exptl_absorpt_process_details 'average of 2 psi-scan reflections'
_exptl_crystal_colour black
_exptl_crystal_density_diffrn 3.826
_exptl_crystal_density_meas ?
_exptl_crystal_density_method .
_exptl_crystal_description bar
_exptl_crystal_F_000 1418
_exptl_crystal_size_max 0.16
_exptl_crystal_size_mid 0.12
_exptl_crystal_size_min 0.08
_refine_diff_density_max 2.304
_refine_diff_density_min -1.137
_refine_diff_density_rms 0.289
_refine_ls_extinction_coef 0.00040(9)
_refine_ls_extinction_expression Fc^*^=kFc[1+0.001xFc^2^\l^3^/sin(2\q)]^-1/4^
_refine_ls_extinction_method SHELXL
_refine_ls_goodness_of_fit_ref 1.084
_refine_ls_hydrogen_treatment mixed
_refine_ls_matrix_type full
_refine_ls_number_parameters 51
_refine_ls_number_reflns 753
_refine_ls_number_restraints 0
_refine_ls_restrained_S_all 1.084
_refine_ls_R_factor_all 0.0384
_refine_ls_R_factor_gt 0.0328
_refine_ls_shift/su_max 0.000
_refine_ls_shift/su_mean 0.000
_refine_ls_structure_factor_coef Fsqd
_refine_ls_weighting_details 'calc w=1/[\s^2^(Fo^2^)+(0.0527P)^2^+16.1967P] where P=(Fo^2^+2Fc^2^)/3'
_refine_ls_weighting_scheme calc
_refine_ls_wR_factor_gt 0.0823
_refine_ls_wR_factor_ref 0.0868
_reflns_number_gt 670
_reflns_number_total 753
_reflns_threshold_expression >2sigma(I)
_cod_data_source_file ic050803tsi20050518_041554_3.cif
_cod_data_source_block Li8.84CaSn6.16
_cod_database_code 4309297

loop_
_symmetry_equiv_pos_as_xyz
'x, y, z'
'-x, -y, z+1/2'
'-x, y, -z+1/2'
'x, -y, -z'
'x+1/2, y+1/2, z'
'-x+1/2, -y+1/2, z+1/2'
'-x+1/2, y+1/2, -z+1/2'
'x+1/2, -y+1/2, -z'
'-x, -y, -z'
'x, y, -z-1/2'
'x, -y, z-1/2'
'-x, y, z'
'-x+1/2, -y+1/2, -z'
'x+1/2, y+1/2, -z-1/2'
'x+1/2, -y+1/2, z-1/2'
'-x+1/2, y+1/2, z'

loop_
_atom_site_label
_atom_site_type_symbol
_atom_site_fract_x
_atom_site_fract_y
_atom_site_fract_z
_atom_site_U_iso_or_equiv
_atom_site_adp_type
_atom_site_occupancy
_atom_site_symmetry_multiplicity
_atom_site_calc_flag
_atom_site_refinement_flags
_atom_site_disorder_assembly
_atom_site_disorder_group
Sn1 Sn 0.0000 0.23499(4) 0.7500 0.0190(3) Uani 1 4 d S . .
Sn2 Sn 0.0000 0.17089(3) 0.54446(7) 0.0155(3) Uani 1 2 d S . .
Sn3 Sn 0.0000 0.06777(3) 0.62289(7) 0.0152(3) Uani 1 2 d S . .
Sn4 Sn 0.0000 0.42077(4) 0.7500 0.0153(3) Uani 1 4 d S . .
Sn5 Sn 0.5000 0.3380(3) 0.7500 0.043(3) Uani 0.160(7) 4 d SP . .
Li5A Li 0.5000 0.3380(3) 0.7500 0.043(3) Uani 0.840(7) 4 d SP . .
Ca1 Ca 0.5000 0.14243(12) 0.7500 0.0138(7) Uani 1 4 d S . .
Li1 Li 0.5000 0.4544(8) 0.626(2) 0.032(5) Uani 1 2 d S . .
Li2 Li 0.0000 0.2587(11) 0.411(3) 0.050(7) Uani 1 2 d S . .
Li3 Li 0.0000 0.5226(13) 0.7500 0.039(8) Uani 1 4 d S . .
Li4 Li 0.5000 0.0000 0.5000 0.11(2) Uiso 1 4 d S . .
Li5 Li 0.0000 0.3940(15) 0.514(3) 0.074(10) Uiso 1 2 d S . .

loop_
_atom_site_aniso_label
_atom_site_aniso_U_11
_atom_site_aniso_U_22
_atom_site_aniso_U_33
_atom_site_aniso_U_23
_atom_site_aniso_U_13
_atom_site_aniso_U_12
Sn1 0.0139(6) 0.0264(7) 0.0168(6) 0.000 0.000 0.000
Sn2 0.0145(4) 0.0165(5) 0.0156(4) 0.0045(3) 0.000 0.000
Sn3 0.0157(4) 0.0167(4) 0.0131(4) -0.0013(3) 0.000 0.000
Sn4 0.0120(5) 0.0189(6) 0.0149(6) 0.000 0.000 0.000
Sn5 0.031(4) 0.066(6) 0.031(5) 0.000 0.000 0.000
Li5A 0.031(4) 0.066(6) 0.031(5) 0.000 0.000 0.000
Ca1 0.0120(15) 0.0133(15) 0.0161(15) 0.000 0.000 0.000
Li1 0.033(12) 0.027(11) 0.035(12) 0.005(10) 0.000 0.000
Li2 0.031(13) 0.049(15) 0.070(19) 0.020(15) 0.000 0.000
Li3 0.037(19) 0.028(17) 0.05(2) 0.000 0.000 0.000

loop_
_atom_type_symbol
_atom_type_description
_atom_type_scat_dispersion_real
_atom_type_scat_dispersion_imag
_atom_type_scat_source
Li Li -0.0003 0.0001 'International Tables Vol C Tables 4.2.6.8 and 6.1.1.4'
Ca Ca 0.2262 0.3064 'International Tables Vol C Tables 4.2.6.8 and 6.1.1.4'
Sn Sn -0.6537 1.4246 'International Tables Vol C Tables 4.2.6.8 and 6.1.1.4'

loop_
_geom_angle_atom_site_label_1
_geom_angle_atom_site_label_2
_geom_angle_atom_site_label_3
_geom_angle
_geom_angle_site_symmetry_1
_geom_angle_site_symmetry_3
_geom_angle_publ_flag
Sn2 Sn1 Sn2 107.30(5) 10_557 . ?
Sn2 Sn1 Li2 122.4(5) 10_557 13_456 ?
Sn2 Sn1 Li2 62.1(6) . 13_456 ?
Sn2 Sn1 Li2 122.4(5) 10_557 13_556 ?
Sn2 Sn1 Li2 62.1(6) . 13_556 ?
Li2 Sn1 Li2 102.6(10) 13_456 13_556 ?
Sn2 Sn1 Li2 62.1(6) 10_557 6 ?
Sn2 Sn1 Li2 122.4(5) . 6 ?
Li2 Sn1 Li2 173.4(11) 13_456 6 ?
Li2 Sn1 Li2 77.1(10) 13_556 6 ?
Sn2 Sn1 Li2 62.1(6) 10_557 6_455 ?
Sn2 Sn1 Li2 122.4(5) . 6_455 ?
Li2 Sn1 Li2 77.1(10) 13_456 6_455 ?
Li2 Sn1 Li2 173.4(11) 13_556 6_455 ?
Li2 Sn1 Li2 102.6(10) 6 6_455 ?
Sn2 Sn1 Ca1 64.20(3) 10_557 . ?
Sn2 Sn1 Ca1 64.20(3) . . ?
Li2 Sn1 Ca1 124.9(6) 13_456 . ?
Li2 Sn1 Ca1 60.8(5) 13_556 . ?
Li2 Sn1 Ca1 60.8(5) 6 . ?
Li2 Sn1 Ca1 124.9(6) 6_455 . ?
Sn2 Sn1 Ca1 64.20(3) 10_557 1_455 ?
Sn2 Sn1 Ca1 64.20(3) . 1_455 ?
Li2 Sn1 Ca1 60.8(5) 13_456 1_455 ?
Li2 Sn1 Ca1 124.9(6) 13_556 1_455 ?
Li2 Sn1 Ca1 124.9(6) 6 1_455 ?
Li2 Sn1 Ca1 60.8(5) 6_455 1_455 ?
Ca1 Sn1 Ca1 85.50(8) . 1_455 ?
Li2 Sn2 Sn1 86.4(7) . . ?
Li2 Sn2 Sn3 165.1(7) . . ?
Sn1 Sn2 Sn3 108.48(3) . . ?
Li2 Sn2 Li5 112.0(8) . 13_456 ?
Sn1 Sn2 Li5 121.9(7) . 13_456 ?
Sn3 Sn2 Li5 60.6(7) . 13_456 ?
Li2 Sn2 Li5 112.0(8) . 13_556 ?
Sn1 Sn2 Li5 121.9(7) . 13_556 ?
Sn3 Sn2 Li5 60.6(7) . 13_556 ?
Li5 Sn2 Li5 101.9(12) 13_456 13_556 ?
Li2 Sn2 Li2 64.1(7) . 13_556 ?
Sn1 Sn2 Li2 59.6(6) . 13_556 ?
Sn3 Sn2 Li2 123.0(4) . 13_556 ?
Li5 Sn2 Li2 176.0(9) 13_456 13_556 ?
Li5 Sn2 Li2 79.3(8) 13_556 13_556 ?
Li2 Sn2 Li2 64.1(7) . 13_456 ?
Sn1 Sn2 Li2 59.6(6) . 13_456 ?
Sn3 Sn2 Li2 123.0(4) . 13_456 ?
Li5 Sn2 Li2 79.3(8) 13_456 13_456 ?
Li5 Sn2 Li2 176.0(9) 13_556 13_456 ?
Li2 Sn2 Li2 99.2(9) 13_556 13_456 ?
Li2 Sn2 Li5A 61.3(7) . 13_556 ?
Sn1 Sn2 Li5A 147.70(16) . 13_556 ?
Sn3 Sn2 Li5A 103.81(16) . 13_556 ?
Li5 Sn2 Li5A 74.6(8) 13_456 13_556 ?
Li5 Sn2 Li5A 74.6(8) 13_556 13_556 ?
Li2 Sn2 Li5A 102.2(6) 13_556 13_556 ?
Li2 Sn2 Li5A 102.2(6) 13_456 13_556 ?
Li2 Sn2 Ca1 124.5(4) . . ?
Sn1 Sn2 Ca1 64.85(4) . . ?
Sn3 Sn2 Ca1 64.58(5) . . ?
Li5 Sn2 Ca1 123.5(7) 13_456 . ?
Li5 Sn2 Ca1 59.4(7) 13_556 . ?
Li2 Sn2 Ca1 60.4(5) 13_556 . ?
Li2 Sn2 Ca1 123.1(6) 13_456 . ?
Li5A Sn2 Ca1 132.61(6) 13_556 . ?
Li2 Sn2 Ca1 124.5(4) . 1_455 ?
Sn1 Sn2 Ca1 64.85(4) . 1_455 ?
Sn3 Sn2 Ca1 64.58(5) . 1_455 ?
Li5 Sn2 Ca1 59.4(7) 13_456 1_455 ?
Li5 Sn2 Ca1 123.5(7) 13_556 1_455 ?
Li2 Sn2 Ca1 123.1(6) 13_556 1_455 ?
Li2 Sn2 Ca1 60.4(5) 13_456 1_455 ?
Li5A Sn2 Ca1 132.61(6) 13_556 1_455 ?
Ca1 Sn2 Ca1 86.08(3) . 1_455 ?
Sn3 Sn3 Li1 168.1(4) 10_557 13_556 ?
Sn3 Sn3 Sn2 107.86(2) 10_557 . ?
Li1 Sn3 Sn2 84.0(4) 13_556 . ?
Sn3 Sn3 Li5 121.7(7) 10_557 13_456 ?
Li1 Sn3 Li5 63.7(7) 13_556 13_456 ?
Sn2 Sn3 Li5 60.5(7) . 13_456 ?
Sn3 Sn3 Li5 121.7(7) 10_557 13_556 ?
Li1 Sn3 Li5 63.7(7) 13_556 13_556 ?
Sn2 Sn3 Li5 60.5(7) . 13_556 ?
Li5 Sn3 Li5 101.9(12) 13_456 13_556 ?
Sn3 Sn3 Li3 60.89(15) 10_557 5_545 ?
Li1 Sn3 Li3 113.1(3) 13_556 5_545 ?
Sn2 Sn3 Li3 122.5(6) . 5_545 ?
Li5 Sn3 Li3 175.9(10) 13_456 5_545 ?
Li5 Sn3 Li3 78.3(7) 13_556 5_545 ?
Sn3 Sn3 Li3 60.89(15) 10_557 5_445 ?
Li1 Sn3 Li3 113.1(3) 13_556 5_445 ?
Sn2 Sn3 Li3 122.5(6) . 5_445 ?
Li5 Sn3 Li3 78.3(7) 13_456 5_445 ?
Li5 Sn3 Li3 175.9(10) 13_556 5_445 ?
Li3 Sn3 Li3 101.2(7) 5_545 5_445 ?
Sn3 Sn3 Li1 89.4(4) 10_557 5_445 ?
Li1 Sn3 Li1 78.8(7) 13_556 5_445 ?
Sn2 Sn3 Li1 162.8(4) . 5_445 ?
Li5 Sn3 Li1 110.7(8) 13_456 5_445 ?
Li5 Sn3 Li1 110.7(8) 13_556 5_445 ?
Li3 Sn3 Li1 65.6(6) 5_545 5_445 ?
Li3 Sn3 Li1 65.6(6) 5_445 5_445 ?
Sn3 Sn3 Li4 115.509(13) 10_557 1_455 ?
Li1 Sn3 Li4 57.5(2) 13_556 1_455 ?
Sn2 Sn3 Li4 113.65(2) . 1_455 ?
Li5 Sn3 Li4 54.5(7) 13_456 1_455 ?
Li5 Sn3 Li4 121.2(7) 13_556 1_455 ?
Li3 Sn3 Li4 121.9(6) 5_545 1_455 ?
Li3 Sn3 Li4 55.6(3) 5_445 1_455 ?
Li1 Sn3 Li4 56.3(2) 5_445 1_455 ?
Sn3 Sn3 Li4 115.509(13) 10_557 . ?
Li1 Sn3 Li4 57.5(2) 13_556 . ?
Sn2 Sn3 Li4 113.65(2) . . ?
Li5 Sn3 Li4 121.2(7) 13_456 . ?
Li5 Sn3 Li4 54.5(7) 13_556 . ?
Li3 Sn3 Li4 55.6(3) 5_545 . ?
Li3 Sn3 Li4 121.9(6) 5_445 . ?
Li1 Sn3 Li4 56.3(2) 5_445 . ?
Li4 Sn3 Li4 90.07(2) 1_455 . ?
Sn3 Sn3 Ca1 64.620(19) 10_557 1_455 ?
Li1 Sn3 Ca1 122.8(3) 13_556 1_455 ?
Sn2 Sn3 Ca1 64.29(4) . 1_455 ?
Li5 Sn3 Ca1 59.3(7) 13_456 1_455 ?
Li5 Sn3 Ca1 123.2(7) 13_556 1_455 ?
Li3 Sn3 Ca1 124.0(3) 5_545 1_455 ?
Li3 Sn3 Ca1 60.5(6) 5_445 1_455 ?
Li1 Sn3 Ca1 126.1(2) 5_445 1_455 ?
Li4 Sn3 Ca1 92.04(3) 1_455 1_455 ?
Li4 Sn3 Ca1 177.54(4) . 1_455 ?
Sn3 Sn3 Ca1 64.621(19) 10_557 . ?
Li1 Sn3 Ca1 122.8(3) 13_556 . ?
Sn2 Sn3 Ca1 64.29(4) . . ?
Li5 Sn3 Ca1 123.2(7) 13_456 . ?
Li5 Sn3 Ca1 59.3(7) 13_556 . ?
Li3 Sn3 Ca1 60.5(6) 5_545 . ?
Li3 Sn3 Ca1 124.0(3) 5_445 . ?
Li1 Sn3 Ca1 126.1(2) 5_445 . ?
Li4 Sn3 Ca1 177.53(4) 1_455 . ?
Li4 Sn3 Ca1 92.05(3) . . ?
Ca1 Sn3 Ca1 85.81(6) 1_455 . ?
Li3 Sn4 Li5 105.0(8) . . ?
Li3 Sn4 Li5 105.0(8) . 10_557 ?
Li5 Sn4 Li5 150.0(16) . 10_557 ?
Li3 Sn4 Li1 71.5(4) . . ?
Li5 Sn4 Li1 66.6(6) . . ?
Li5 Sn4 Li1 124.2(4) 10_557 . ?
Li3 Sn4 Li1 71.5(4) . 1_455 ?
Li5 Sn4 Li1 66.6(6) . 1_455 ?
Li5 Sn4 Li1 124.2(4) 10_557 1_455 ?
Li1 Sn4 Li1 107.8(7) . 1_455 ?
Li3 Sn4 Li1 71.5(4) . 10_557 ?
Li5 Sn4 Li1 124.2(4) . 10_557 ?
Li5 Sn4 Li1 66.6(6) 10_557 10_557 ?
Li1 Sn4 Li1 59.5(8) . 10_557 ?
Li1 Sn4 Li1 143.0(9) 1_455 10_557 ?
Li3 Sn4 Li1 71.5(4) . 10_457 ?
Li5 Sn4 Li1 124.2(4) . 10_457 ?
Li5 Sn4 Li1 66.6(6) 10_557 10_457 ?
Li1 Sn4 Li1 143.0(9) . 10_457 ?
Li1 Sn4 Li1 59.5(8) 1_455 10_457 ?
Li1 Sn4 Li1 107.8(7) 10_557 10_457 ?
Li3 Sn4 Sn5 134.06(12) . . ?
Li5 Sn4 Sn5 79.6(6) . . ?
Li5 Sn4 Sn5 79.6(6) 10_557 . ?
Li1 Sn4 Sn5 68.9(4) . . ?
Li1 Sn4 Sn5 143.3(5) 1_455 . ?
Li1 Sn4 Sn5 68.9(4) 10_557 . ?
Li1 Sn4 Sn5 143.3(5) 10_457 . ?
Li3 Sn4 Li5A 134.06(12) . 1_455 ?
Li5 Sn4 Li5A 79.6(6) . 1_455 ?
Li5 Sn4 Li5A 79.6(6) 10_557 1_455 ?
Li1 Sn4 Li5A 143.3(5) . 1_455 ?
Li1 Sn4 Li5A 68.9(4) 1_455 1_455 ?
Li1 Sn4 Li5A 143.3(5) 10_557 1_455 ?
Li1 Sn4 Li5A 68.9(4) 10_457 1_455 ?
Sn5 Sn4 Li5A 91.9(2) . 1_455 ?
Li3 Sn4 Sn5 134.06(12) . 1_455 ?
Li5 Sn4 Sn5 79.6(6) . 1_455 ?
Li5 Sn4 Sn5 79.6(6) 10_557 1_455 ?
Li1 Sn4 Sn5 143.3(5) . 1_455 ?
Li1 Sn4 Sn5 68.9(4) 1_455 1_455 ?
Li1 Sn4 Sn5 143.3(5) 10_557 1_455 ?
Li1 Sn4 Sn5 68.9(4) 10_457 1_455 ?
Sn5 Sn4 Sn5 91.9(2) . 1_455 ?
Li5A Sn4 Sn5 0.0(2) 1_455 1_455 ?
Li2 Sn5 Li2 70.5(11) 13_556 6 ?
Li2 Sn5 Sn4 124.6(3) 13_556 1_655 ?
Li2 Sn5 Sn4 124.6(3) 6 1_655 ?
Li2 Sn5 Sn4 124.6(3) 13_556 . ?
Li2 Sn5 Sn4 124.6(3) 6 . ?
Sn4 Sn5 Sn4 91.9(2) 1_655 . ?
Li5 Ca1 Li5 143.9(14) 13_556 6 ?
Li5 Ca1 Li3 72.0(7) 13_556 5_545 ?
Li5 Ca1 Li3 72.0(7) 6 5_545 ?
Li5 Ca1 Li2 73.4(10) 13_556 13_556 ?
Li5 Ca1 Li2 142.7(9) 6 13_556 ?
Li3 Ca1 Li2 145.4(6) 5_545 13_556 ?
Li5 Ca1 Li2 142.7(9) 13_556 6 ?
Li5 Ca1 Li2 73.4(10) 6 6 ?
Li3 Ca1 Li2 145.4(6) 5_545 6 ?
Li2 Ca1 Li2 69.3(12) 13_556 6 ?
Li5 Ca1 Sn2 53.8(4) 13_556 1_655 ?
Li5 Ca1 Sn2 136.961(16) 6 1_655 ?
Li3 Ca1 Sn2 103.12(5) 5_545 1_655 ?
Li2 Ca1 Sn2 54.4(3) 13_556 1_655 ?
Li2 Ca1 Sn2 102.0(4) 6 1_655 ?
Li5 Ca1 Sn2 53.8(4) 13_556 . ?
Li5 Ca1 Sn2 136.961(16) 6 . ?
Li3 Ca1 Sn2 103.12(5) 5_545 . ?
Li2 Ca1 Sn2 54.4(3) 13_556 . ?
Li2 Ca1 Sn2 102.0(4) 6 . ?
Sn2 Ca1 Sn2 86.08(3) 1_655 . ?
Li5 Ca1 Sn2 136.962(17) 13_556 10_657 ?
Li5 Ca1 Sn2 53.8(4) 6 10_657 ?
Li3 Ca1 Sn2 103.12(5) 5_545 10_657 ?
Li2 Ca1 Sn2 102.0(4) 13_556 10_657 ?
Li2 Ca1 Sn2 54.4(3) 6 10_657 ?
Sn2 Ca1 Sn2 88.01(3) 1_655 10_657 ?
Sn2 Ca1 Sn2 153.76(11) . 10_657 ?
Li5 Ca1 Sn2 136.962(16) 13_556 10_557 ?
Li5 Ca1 Sn2 53.8(4) 6 10_557 ?
Li3 Ca1 Sn2 103.12(5) 5_545 10_557 ?
Li2 Ca1 Sn2 102.0(4) 13_556 10_557 ?
Li2 Ca1 Sn2 54.4(3) 6 10_557 ?
Sn2 Ca1 Sn2 153.76(11) 1_655 10_557 ?
Sn2 Ca1 Sn2 88.02(3) . 10_557 ?
Sn2 Ca1 Sn2 86.08(3) 10_657 10_557 ?
Li5 Ca1 Sn3 53.7(4) 13_556 1_655 ?
Li5 Ca1 Sn3 102.9(5) 6 1_655 ?
Li3 Ca1 Sn3 53.56(4) 5_545 1_655 ?
Li2 Ca1 Sn3 104.2(4) 13_556 1_655 ?
Li2 Ca1 Sn3 137.08(4) 6 1_655 ?
Sn2 Ca1 Sn3 51.13(2) 1_655 1_655 ?
Sn2 Ca1 Sn3 107.56(3) . 1_655 ?
Sn2 Ca1 Sn3 88.16(3) 10_657 1_655 ?
Sn2 Ca1 Sn3 153.80(8) 10_557 1_655 ?
Li5 Ca1 Sn3 102.9(5) 13_556 10_557 ?
Li5 Ca1 Sn3 53.7(4) 6 10_557 ?
Li3 Ca1 Sn3 53.56(4) 5_545 10_557 ?
Li2 Ca1 Sn3 137.08(4) 13_556 10_557 ?
Li2 Ca1 Sn3 104.2(4) 6 10_557 ?
Sn2 Ca1 Sn3 153.80(8) 1_655 10_557 ?
Sn2 Ca1 Sn3 88.16(3) . 10_557 ?
Sn2 Ca1 Sn3 107.56(3) 10_657 10_557 ?
Sn2 Ca1 Sn3 51.13(2) 10_557 10_557 ?
Sn3 Ca1 Sn3 107.12(9) 1_655 10_557 ?
Li5 Ca1 Sn3 102.9(5) 13_556 10_657 ?
Li5 Ca1 Sn3 53.7(4) 6 10_657 ?
Li3 Ca1 Sn3 53.56(4) 5_545 10_657 ?
Li2 Ca1 Sn3 137.08(4) 13_556 10_657 ?
Li2 Ca1 Sn3 104.2(4) 6 10_657 ?
Sn2 Ca1 Sn3 88.16(3) 1_655 10_657 ?
Sn2 Ca1 Sn3 153.80(8) . 10_657 ?
Sn2 Ca1 Sn3 51.13(2) 10_657 10_657 ?
Sn2 Ca1 Sn3 107.56(3) 10_557 10_657 ?
Sn3 Ca1 Sn3 50.76(4) 1_655 10_657 ?
Sn3 Ca1 Sn3 85.82(6) 10_557 10_657 ?
Li1 Li1 Sn4 60.2(4) 10_557 . ?
Li1 Li1 Sn4 60.2(4) 10_557 1_655 ?
Sn4 Li1 Sn4 107.8(7) . 1_655 ?
Li1 Li1 Sn3 168.1(4) 10_557 13_556 ?
Sn4 Li1 Sn3 114.9(5) . 13_556 ?
Sn4 Li1 Sn3 114.9(5) 1_655 13_556 ?
Li1 Li1 Li4 118.8(4) 10_557 5_455 ?
Sn4 Li1 Li4 75.26(4) . 5_455 ?
Sn4 Li1 Li4 174.2(8) 1_655 5_455 ?
Sn3 Li1 Li4 67.2(4) 13_556 5_455 ?
Li1 Li1 Li4 118.8(4) 10_557 5 ?
Sn4 Li1 Li4 174.2(8) . 5 ?
Sn4 Li1 Li4 75.26(4) 1_655 5 ?
Sn3 Li1 Li4 67.2(4) 13_556 5 ?
Li4 Li1 Li4 101.3(7) 5_455 5 ?
Li1 Li1 Sn3 90.6(4) 10_557 5 ?
Sn4 Li1 Sn3 108.8(5) . 5 ?
Sn4 Li1 Sn3 108.8(5) 1_655 5 ?
Sn3 Li1 Sn3 101.2(7) 13_556 5 ?
Li4 Li1 Sn3 65.3(4) 5_455 5 ?
Li4 Li1 Sn3 65.3(4) 5 5 ?
Li1 Li1 Li5 114.4(8) 10_557 . ?
Sn4 Li1 Li5 55.8(7) . . ?
Sn4 Li1 Li5 129.7(11) 1_655 . ?
Sn3 Li1 Li5 59.2(7) 13_556 . ?
Li4 Li1 Li5 56.1(7) 5_455 . ?
Li4 Li1 Li5 126.3(10) 5 . ?
Sn3 Li1 Li5 121.4(8) 5 . ?
Li1 Li1 Li5 114.4(8) 10_557 1_655 ?
Sn4 Li1 Li5 129.7(11) . 1_655 ?
Sn4 Li1 Li5 55.8(7) 1_655 1_655 ?
Sn3 Li1 Li5 59.2(7) 13_556 1_655 ?
Li4 Li1 Li5 126.3(10) 5_455 1_655 ?
Li4 Li1 Li5 56.1(7) 5 1_655 ?
Sn3 Li1 Li5 121.4(8) 5 1_655 ?
Li5 Li1 Li5 96.1(13) . 1_655 ?
Li1 Li1 Li3 64.3(4) 10_557 . ?
Sn4 Li1 Li3 52.7(5) . . ?
Sn4 Li1 Li3 122.2(8) 1_655 . ?
Sn3 Li1 Li3 122.6(5) 13_556 . ?
Li4 Li1 Li3 55.4(2) 5_455 . ?
Li4 Li1 Li3 121.5(8) 5 . ?
Sn3 Li1 Li3 56.2(6) 5 . ?
Li5 Li1 Li3 87.1(6) . . ?
Li5 Li1 Li3 176.7(9) 1_655 . ?
Li1 Li1 Li3 64.3(4) 10_557 1_655 ?
Sn4 Li1 Li3 122.2(8) . 1_655 ?
Sn4 Li1 Li3 52.7(5) 1_655 1_655 ?
Sn3 Li1 Li3 122.6(5) 13_556 1_655 ?
Li4 Li1 Li3 121.5(8) 5_455 1_655 ?
Li4 Li1 Li3 55.4(2) 5 1_655 ?
Sn3 Li1 Li3 56.2(6) 5 1_655 ?
Li5 Li1 Li3 176.7(9) . 1_655 ?
Li5 Li1 Li3 87.1(7) 1_655 1_655 ?
Li3 Li1 Li3 89.6(9) . 1_655 ?
Sn2 Li2 Sn1 112.7(7) . 13_456 ?
Sn2 Li2 Sn1 112.7(7) . 13_556 ?
Sn1 Li2 Sn1 102.6(10) 13_456 13_556 ?
Sn2 Li2 Sn2 115.9(7) . 13_556 ?
Sn1 Li2 Sn2 131.5(9) 13_456 13_556 ?
Sn1 Li2 Sn2 58.3(2) 13_556 13_556 ?
Sn2 Li2 Sn2 115.9(7) . 13_456 ?
Sn1 Li2 Sn2 58.3(2) 13_456 13_456 ?
Sn1 Li2 Sn2 131.5(9) 13_556 13_456 ?
Sn2 Li2 Sn2 99.2(9) 13_556 13_456 ?
Sn2 Li2 Li2 61.3(9) . 13_556 ?
Sn1 Li2 Li2 174.0(14) 13_456 13_556 ?
Sn1 Li2 Li2 80.6(4) 13_556 13_556 ?
Sn2 Li2 Li2 54.6(6) 13_556 13_556 ?
Sn2 Li2 Li2 123.4(17) 13_456 13_556 ?
Sn2 Li2 Li2 61.3(9) . 13_456 ?
Sn1 Li2 Li2 80.6(4) 13_456 13_456 ?
Sn1 Li2 Li2 174.0(14) 13_556 13_456 ?
Sn2 Li2 Li2 123.4(17) 13_556 13_456 ?
Sn2 Li2 Li2 54.6(6) 13_456 13_456 ?
Li2 Li2 Li2 95.8(17) 13_556 13_456 ?
Sn2 Li2 Sn5 68.0(6) . 13_556 ?
Sn1 Li2 Sn5 71.8(7) 13_456 13_556 ?
Sn1 Li2 Sn5 71.8(7) 13_556 13_556 ?
Sn2 Li2 Sn5 127.4(6) 13_556 13_556 ?
Sn2 Li2 Sn5 127.4(6) 13_456 13_556 ?
Li2 Li2 Sn5 104.7(12) 13_556 13_556 ?
Li2 Li2 Sn5 104.7(12) 13_456 13_556 ?
Sn2 Li2 Li5A 68.0(6) . 13_556 ?
Sn1 Li2 Li5A 71.8(7) 13_456 13_556 ?
Sn1 Li2 Li5A 71.8(7) 13_556 13_556 ?
Sn2 Li2 Li5A 127.4(6) 13_556 13_556 ?
Sn2 Li2 Li5A 127.4(6) 13_456 13_556 ?
Li2 Li2 Li5A 104.7(12) 13_556 13_556 ?
Li2 Li2 Li5A 104.7(12) 13_456 13_556 ?
Sn5 Li2 Li5A 0.00(19) 13_556 13_556 ?
Sn2 Li2 Ca1 178.1(13) . 13_556 ?
Sn1 Li2 Ca1 66.3(5) 13_456 13_556 ?
Sn1 Li2 Ca1 66.3(5) 13_556 13_556 ?
Sn2 Li2 Ca1 65.1(5) 13_556 13_556 ?
Sn2 Li2 Ca1 65.1(5) 13_456 13_556 ?
Li2 Li2 Ca1 119.7(10) 13_556 13_556 ?
Li2 Li2 Ca1 119.7(10) 13_456 13_556 ?
Sn5 Li2 Ca1 110.1(10) 13_556 13_556 ?
Li5A Li2 Ca1 110.1(10) 13_556 13_556 ?
Sn4 Li3 Li4 77.9(7) . 5_455 ?
Sn4 Li3 Li4 77.9(7) . 6 ?
Li4 Li3 Li4 155.9(13) 5_455 6 ?
Sn4 Li3 Sn3 114.1(6) . 5_455 ?
Li4 Li3 Sn3 67.01(10) 5_455 5_455 ?
Li4 Li3 Sn3 124.1(3) 6 5_455 ?
Sn4 Li3 Sn3 114.1(6) . 5 ?
Li4 Li3 Sn3 67.01(10) 5_455 5 ?
Li4 Li3 Sn3 124.1(3) 6 5 ?
Sn3 Li3 Sn3 101.2(7) 5_455 5 ?
Sn4 Li3 Sn3 114.1(6) . 14_557 ?
Li4 Li3 Sn3 124.1(3) 5_455 14_557 ?
Li4 Li3 Sn3 67.01(10) 6 14_557 ?
Sn3 Li3 Sn3 131.9(12) 5_455 14_557 ?
Sn3 Li3 Sn3 58.2(3) 5 14_557 ?
Sn4 Li3 Sn3 114.1(6) . 14_457 ?
Li4 Li3 Sn3 124.1(3) 5_455 14_457 ?
Li4 Li3 Sn3 67.01(10) 6 14_457 ?
Sn3 Li3 Sn3 58.2(3) 5_455 14_457 ?
Sn3 Li3 Sn3 131.9(12) 5 14_457 ?
Sn3 Li3 Sn3 101.2(7) 14_557 14_457 ?
Sn4 Li3 Ca1 180.0 . 5_455 ?
Li4 Li3 Ca1 102.1(7) 5_455 5_455 ?
Li4 Li3 Ca1 102.1(7) 6 5_455 ?
Sn3 Li3 Ca1 65.9(6) 5_455 5_455 ?
Sn3 Li3 Ca1 65.9(6) 5 5_455 ?
Sn3 Li3 Ca1 65.9(6) 14_557 5_455 ?
Sn3 Li3 Ca1 65.9(6) 14_457 5_455 ?
Sn4 Li3 Li1 55.8(6) . 1_455 ?
Li4 Li3 Li1 57.3(5) 5_455 1_455 ?
Li4 Li3 Li1 107.8(8) 6 1_455 ?
Sn3 Li3 Li1 58.2(4) 5_455 1_455 ?
Sn3 Li3 Li1 124.3(4) 5 1_455 ?
Sn3 Li3 Li1 169.9(11) 14_557 1_455 ?
Sn3 Li3 Li1 84.0(3) 14_457 1_455 ?
Ca1 Li3 Li1 124.2(6) 5_455 1_455 ?
Sn4 Li3 Li1 55.8(6) . 10_457 ?
Li4 Li3 Li1 107.8(8) 5_455 10_457 ?
Li4 Li3 Li1 57.3(5) 6 10_457 ?
Sn3 Li3 Li1 84.0(3) 5_455 10_457 ?
Sn3 Li3 Li1 169.9(11) 5 10_457 ?
Sn3 Li3 Li1 124.3(4) 14_557 10_457 ?
Sn3 Li3 Li1 58.2(4) 14_457 10_457 ?
Ca1 Li3 Li1 124.2(6) 5_455 10_457 ?
Li1 Li3 Li1 51.3(8) 1_455 10_457 ?
Sn4 Li3 Li1 55.8(6) . 10_557 ?
Li4 Li3 Li1 107.8(8) 5_455 10_557 ?
Li4 Li3 Li1 57.3(5) 6 10_557 ?
Sn3 Li3 Li1 169.9(11) 5_455 10_557 ?
Sn3 Li3 Li1 84.0(3) 5 10_557 ?
Sn3 Li3 Li1 58.2(4) 14_557 10_557 ?
Sn3 Li3 Li1 124.3(4) 14_457 10_557 ?
Ca1 Li3 Li1 124.2(6) 5_455 10_557 ?
Li1 Li3 Li1 111.6(12) 1_455 10_557 ?
Li1 Li3 Li1 89.6(9) 10_457 10_557 ?
Sn4 Li3 Li1 55.8(6) . . ?
Li4 Li3 Li1 57.3(5) 5_455 . ?
Li4 Li3 Li1 107.8(8) 6 . ?
Sn3 Li3 Li1 124.3(4) 5_455 . ?
Sn3 Li3 Li1 58.2(4) 5 . ?
Sn3 Li3 Li1 84.0(3) 14_557 . ?
Sn3 Li3 Li1 169.9(11) 14_457 . ?
Ca1 Li3 Li1 124.2(6) 5_455 . ?
Li1 Li3 Li1 89.6(9) 1_455 . ?
Li1 Li3 Li1 111.6(12) 10_457 . ?
Li1 Li3 Li1 51.3(8) 10_557 . ?
Li5 Li4 Li5 180.000(1) 13_556 5_545 ?
Li5 Li4 Li3 98.9(10) 13_556 13_556 ?
Li5 Li4 Li3 81.1(10) 5_545 13_556 ?
Li5 Li4 Li3 81.1(10) 13_556 5_545 ?
Li5 Li4 Li3 98.9(10) 5_545 5_545 ?
Li3 Li4 Li3 180.0 13_556 5_545 ?
Li5 Li4 Li1 64.0(6) 13_556 13_556 ?
Li5 Li4 Li1 116.0(6) 5_545 13_556 ?
Li3 Li4 Li1 67.3(5) 13_556 13_556 ?
Li3 Li4 Li1 112.7(5) 5_545 13_556 ?
Li5 Li4 Li1 64.0(6) 13_556 13_656 ?
Li5 Li4 Li1 116.0(6) 5_545 13_656 ?
Li3 Li4 Li1 67.3(5) 13_556 13_656 ?
Li3 Li4 Li1 112.7(5) 5_545 13_656 ?
Li1 Li4 Li1 101.3(7) 13_556 13_656 ?
Li5 Li4 Li1 116.0(6) 13_556 5_545 ?
Li5 Li4 Li1 64.0(6) 5_545 5_545 ?
Li3 Li4 Li1 112.7(5) 13_556 5_545 ?
Li3 Li4 Li1 67.3(5) 5_545 5_545 ?
Li1 Li4 Li1 180.000(1) 13_556 5_545 ?
Li1 Li4 Li1 78.7(7) 13_656 5_545 ?
Li5 Li4 Li1 116.0(6) 13_556 5_445 ?
Li5 Li4 Li1 64.0(6) 5_545 5_445 ?
Li3 Li4 Li1 112.7(5) 13_556 5_445 ?
Li3 Li4 Li1 67.3(5) 5_545 5_445 ?
Li1 Li4 Li1 78.7(7) 13_556 5_445 ?
Li1 Li4 Li1 180.000(1) 13_656 5_445 ?
Li1 Li4 Li1 101.3(7) 5_545 5_445 ?
Li5 Li4 Sn3 57.6(4) 13_556 . ?
Li5 Li4 Sn3 122.4(4) 5_545 . ?
Li3 Li4 Sn3 122.6(4) 13_556 . ?
Li3 Li4 Sn3 57.4(4) 5_545 . ?
Li1 Li4 Sn3 55.2(4) 13_556 . ?
Li1 Li4 Sn3 121.6(4) 13_656 . ?
Li1 Li4 Sn3 124.8(4) 5_545 . ?
Li1 Li4 Sn3 58.4(4) 5_445 . ?
Li5 Li4 Sn3 122.4(4) 13_556 9_556 ?
Li5 Li4 Sn3 57.6(4) 5_545 9_556 ?
Li3 Li4 Sn3 57.4(4) 13_556 9_556 ?
Li3 Li4 Sn3 122.6(4) 5_545 9_556 ?
Li1 Li4 Sn3 58.4(4) 13_556 9_556 ?
Li1 Li4 Sn3 124.8(4) 13_656 9_556 ?
Li1 Li4 Sn3 121.6(4) 5_545 9_556 ?
Li1 Li4 Sn3 55.2(4) 5_445 9_556 ?
Sn3 Li4 Sn3 89.93(2) . 9_556 ?
Li5 Li4 Sn3 122.4(4) 13_556 9_656 ?
Li5 Li4 Sn3 57.6(4) 5_545 9_656 ?
Li3 Li4 Sn3 57.4(4) 13_556 9_656 ?
Li3 Li4 Sn3 122.6(4) 5_545 9_656 ?
Li1 Li4 Sn3 124.8(4) 13_556 9_656 ?
Li1 Li4 Sn3 58.4(4) 13_656 9_656 ?
Li1 Li4 Sn3 55.2(4) 5_545 9_656 ?
Li1 Li4 Sn3 121.6(4) 5_445 9_656 ?
Sn3 Li4 Sn3 180.0 . 9_656 ?
Sn3 Li4 Sn3 90.07(2) 9_556 9_656 ?
Li5 Li4 Sn3 57.6(4) 13_556 1_655 ?
Li5 Li4 Sn3 122.4(4) 5_545 1_655 ?
Li3 Li4 Sn3 122.6(4) 13_556 1_655 ?
Li3 Li4 Sn3 57.4(4) 5_545 1_655 ?
Li1 Li4 Sn3 121.6(4) 13_556 1_655 ?
Li1 Li4 Sn3 55.2(4) 13_656 1_655 ?
Li1 Li4 Sn3 58.4(4) 5_545 1_655 ?
Li1 Li4 Sn3 124.8(4) 5_445 1_655 ?
Sn3 Li4 Sn3 90.07(2) . 1_655 ?
Sn3 Li4 Sn3 180.00(2) 9_556 1_655 ?
Sn3 Li4 Sn3 89.93(2) 9_656 1_655 ?
Sn4 Li5 Li4 78.1(10) . 5_455 ?
Sn4 Li5 Sn2 111.6(9) . 13_456 ?
Li4 Li5 Sn2 125.1(7) 5_455 13_456 ?
Sn4 Li5 Sn2 111.6(9) . 13_556 ?
Li4 Li5 Sn2 125.1(7) 5_455 13_556 ?
Sn2 Li5 Sn2 101.9(12) 13_456 13_556 ?
Sn4 Li5 Sn3 114.7(9) . 13_456 ?
Li4 Li5 Sn3 67.9(8) 5_455 13_456 ?
Sn2 Li5 Sn3 58.9(3) 13_456 13_456 ?
Sn2 Li5 Sn3 133.6(14) 13_556 13_456 ?
Sn4 Li5 Sn3 114.7(9) . 13_556 ?
Li4 Li5 Sn3 67.9(8) 5_455 13_556 ?
Sn2 Li5 Sn3 133.6(14) 13_456 13_556 ?
Sn2 Li5 Sn3 58.9(3) 13_556 13_556 ?
Sn3 Li5 Sn3 101.9(12) 13_456 13_556 ?
Sn4 Li5 Li1 57.6(7) . . ?
Li4 Li5 Li1 59.9(8) 5_455 . ?
Sn2 Li5 Li1 168.4(15) 13_456 . ?
Sn2 Li5 Li1 79.9(4) 13_556 . ?
Sn3 Li5 Li1 127.8(14) 13_456 . ?
Sn3 Li5 Li1 57.1(5) 13_556 . ?
Sn4 Li5 Li1 57.6(7) . 1_455 ?
Li4 Li5 Li1 59.9(8) 5_455 1_455 ?
Sn2 Li5 Li1 79.9(4) 13_456 1_455 ?
Sn2 Li5 Li1 168.4(15) 13_556 1_455 ?
Sn3 Li5 Li1 57.1(5) 13_456 1_455 ?
Sn3 Li5 Li1 127.8(14) 13_556 1_455 ?
Li1 Li5 Li1 96.1(13) . 1_455 ?
Sn4 Li5 Ca1 177.0(15) . 13_556 ?
Li4 Li5 Ca1 104.9(12) 5_455 13_556 ?
Sn2 Li5 Ca1 66.7(7) 13_456 13_556 ?
Sn2 Li5 Ca1 66.7(7) 13_556 13_556 ?
Sn3 Li5 Ca1 66.9(7) 13_456 13_556 ?
Sn3 Li5 Ca1 66.9(7) 13_556 13_556 ?
Li1 Li5 Ca1 123.8(9) . 13_556 ?
Li1 Li5 Ca1 123.8(9) 1_455 13_556 ?

loop_
_geom_bond_atom_site_label_1
_geom_bond_atom_site_label_2
_geom_bond_distance
_geom_bond_site_symmetry_2
_geom_bond_publ_flag
Sn1 Sn2 2.9323(11) 10_557 ?
Sn1 Sn2 2.9323(11) . ?
Sn1 Li2 2.97(2) 13_456 ?
Sn1 Li2 2.97(2) 13_556 ?
Sn1 Li2 2.97(2) 6 ?
Sn1 Li2 2.97(2) 6_455 ?
Sn1 Ca1 3.418(2) . ?
Sn1 Ca1 3.418(2) 1_455 ?
Sn2 Li2 2.83(3) . ?
Sn2 Sn3 2.9374(10) . ?
Sn2 Li5 2.99(2) 13_456 ?
Sn2 Li5 2.99(2) 13_556 ?
Sn2 Li2 3.05(2) 13_556 ?
Sn2 Li2 3.05(2) 13_456 ?
Sn2 Li5A 3.3920(11) 13_556 ?
Sn2 Ca1 3.3994(10) . ?
Sn2 Ca1 3.3994(10) 1_455 ?
Sn3 Sn3 2.9211(15) 10_557 ?
Sn3 Li1 2.92(2) 13_556 ?
Sn3 Li5 2.99(3) 13_456 ?
Sn3 Li5 2.99(3) 13_556 ?
Sn3 Li3 3.002(14) 5_545 ?
Sn3 Li3 3.002(14) 5_445 ?
Sn3 Li1 3.07(2) 5_445 ?
Sn3 Li4 3.2791(6) 1_455 ?
Sn3 Li4 3.2791(6) . ?
Sn3 Ca1 3.4077(19) 1_455 ?
Sn3 Ca1 3.408(2) . ?
Sn4 Li3 2.76(3) . ?
Sn4 Li5 2.81(4) . ?
Sn4 Li5 2.81(4) 10_557 ?
Sn4 Li1 2.872(13) . ?
Sn4 Li1 2.872(13) 1_455 ?
Sn4 Li1 2.872(13) 10_557 ?
Sn4 Li1 2.872(13) 10_457 ?
Sn4 Sn5 3.229(7) . ?
Sn4 Li5A 3.229(7) 1_455 ?
Sn4 Sn5 3.229(7) 1_455 ?
Sn5 Li2 3.21(3) 13_556 ?
Sn5 Li2 3.21(3) 6 ?
Sn5 Sn4 3.229(7) 1_655 ?
Ca1 Li5 3.19(4) 13_556 ?
Ca1 Li5 3.19(4) 6 ?
Ca1 Li3 3.25(3) 5_545 ?
Ca1 Li2 3.26(3) 13_556 ?
Ca1 Li2 3.26(3) 6 ?
Ca1 Sn2 3.3994(10) 1_655 ?
Ca1 Sn2 3.3994(10) 10_657 ?
Ca1 Sn2 3.3994(10) 10_557 ?
Ca1 Sn3 3.4077(19) 1_655 ?
Ca1 Sn3 3.4077(19) 10_557 ?
Ca1 Sn3 3.4077(19) 10_657 ?
Li1 Li1 2.85(5) 10_557 ?
Li1 Sn4 2.872(13) 1_655 ?
Li1 Sn3 2.92(2) 13_556 ?
Li1 Li4 3.001(14) 5_455 ?
Li1 Li4 3.001(14) 5 ?
Li1 Sn3 3.07(2) 5 ?
Li1 Li5 3.12(3) . ?
Li1 Li5 3.12(3) 1_655 ?
Li1 Li3 3.29(2) . ?
Li1 Li3 3.29(2) 1_655 ?
Li2 Sn1 2.97(2) 13_456 ?
Li2 Sn1 2.97(2) 13_556 ?
Li2 Sn2 3.05(2) 13_556 ?
Li2 Sn2 3.05(2) 13_456 ?
Li2 Li2 3.13(4) 13_556 ?
Li2 Li2 3.13(4) 13_456 ?
Li2 Sn5 3.21(3) 13_556 ?
Li2 Li5A 3.21(3) 13_556 ?
Li2 Ca1 3.26(3) 13_556 ?
Li3 Li4 2.937(7) 5_455 ?
Li3 Li4 2.937(7) 6 ?
Li3 Sn3 3.002(14) 5_455 ?
Li3 Sn3 3.002(14) 5 ?
Li3 Sn3 3.002(14) 14_557 ?
Li3 Sn3 3.002(14) 14_457 ?
Li3 Ca1 3.25(3) 5_455 ?
Li3 Li1 3.29(2) 1_455 ?
Li3 Li1 3.29(2) 10_457 ?
Li3 Li1 3.29(2) 10_557 ?
Li4 Li5 2.88(4) 13_556 ?
Li4 Li5 2.88(4) 5_545 ?
Li4 Li3 2.937(7) 13_556 ?
Li4 Li3 2.937(7) 5_545 ?
Li4 Li1 3.001(14) 13_556 ?
Li4 Li1 3.001(14) 13_656 ?
Li4 Li1 3.001(14) 5_545 ?
Li4 Li1 3.001(14) 5_445 ?
Li4 Sn3 3.2791(6) 9_556 ?
Li4 Sn3 3.2791(6) 9_656 ?
Li4 Sn3 3.2792(6) 1_655 ?
Li5 Li4 2.88(4) 5_455 ?
Li5 Sn2 2.99(2) 13_456 ?
Li5 Sn2 2.99(2) 13_556 ?
Li5 Sn3 2.99(3) 13_456 ?
Li5 Sn3 2.99(3) 13_556 ?
Li5 Li1 3.12(3) 1_455 ?
Li5 Ca1 3.19(4) 13_556 ?
